data_7243857
loop_
_publ_author_name
'Liu, Gong-Qing'
'Zhou, Chen-Fan'
'Zhang, Yun-Qian'
'Yi, Wei'
'Wang, Peng-Fei'
'Liu, Ji'
'Ling, Yong'

_publ_section_title
;
 Visible-light-induced intermolecular aminoselenation of alkenes
;
_journal_issue 24
_journal_name_full 'Green Chemistry'
_journal_page_first 9968
_journal_page_last 9973
_journal_paper_doi 10.1039/D1GC03195C
_journal_volume 23
_journal_year 2021
_chemical_absolute_configuration ad
_chemical_formula_moiety 'C24 H29 N O2 S Se'
_chemical_formula_sum 'C24 H29 N O2 S Se'
_chemical_formula_weight 474.50
_space_group_crystal_system monoclinic
_space_group_IT_number 4
_space_group_name_Hall 'P 2yb'
_space_group_name_H-M_alt 'P 1 21 1'
_atom_sites_solution_hydrogens geom
_atom_sites_solution_primary dual
_audit_creation_date 2021-05-31
_audit_creation_method
;
Olex2 1.3-alpha
(compiled 2020.09.11 svn.r3730fd0d for OlexSys, GUI svn.r6159)
;
_audit_update_record
;
2021-08-09 deposited with the CCDC.	2021-11-02 downloaded from the CCDC.
;
_cell_angle_alpha 90
_cell_angle_beta 108.968(8)
_cell_angle_gamma 90
_cell_formula_units_Z 4
_cell_length_a 9.8465(7)
_cell_length_b 23.1935(15)
_cell_length_c 10.1145(8)
_cell_measurement_reflns_used 3914
_cell_measurement_temperature 150.00(10)
_cell_measurement_theta_max 28.4870
_cell_measurement_theta_min 2.3520
_cell_volume 2184.5(3)
_computing_cell_refinement 'CrysAlisPro 1.171.38.43f (Rigaku OD, 2015)'
_computing_data_collection 'CrysAlisPro 1.171.38.43f (Rigaku OD, 2015)'
_computing_data_reduction 'CrysAlisPro 1.171.38.43f (Rigaku OD, 2015)'
_computing_molecular_graphics 'Olex2 1.3-alpha (Dolomanov et al., 2009)'
_computing_publication_material 'Olex2 1.3-alpha (Dolomanov et al., 2009)'
_computing_structure_refinement 'SHELXL 2018/3 (Sheldrick, 2015)'
_computing_structure_solution 'SHELXT 2018/2 (Sheldrick, 2018)'
_diffrn_ambient_environment N~2~
_diffrn_ambient_temperature 150.00(10)
_diffrn_detector 'CCD plate'
_diffrn_detector_area_resol_mean 5.2684
_diffrn_detector_type AtlasS2
_diffrn_measured_fraction_theta_full 1.000
_diffrn_measured_fraction_theta_max 0.837
_diffrn_measurement_details
;
List of Runs (angles in degrees, time in seconds):

  # Type    Start    End  Width  t~exp~   \w     \q     \k     \f   Frames
#--------------------------------------------------------------------------
  1  \w     42.00  92.00   1.00    5.00    --   11.90 178.00  30.00   50
  2  \w    -12.00  84.00   1.00    5.00    --   11.90  38.00  90.00   96
  3  \w     34.00  84.00   1.00    5.00    --   11.90-178.00 -60.00   50
;
_diffrn_measurement_device 'four-circle diffractometer'
_diffrn_measurement_device_type 'SuperNova, Dual, Cu at zero, AtlasS2'
_diffrn_measurement_method '\w scans'
_diffrn_orient_matrix_type 'CrysAlisPro convention (1999,Acta A55,543-557)'
_diffrn_orient_matrix_UB_11 0.0141586000
_diffrn_orient_matrix_UB_12 0.0281589000
_diffrn_orient_matrix_UB_13 -0.0198256000
_diffrn_orient_matrix_UB_21 0.0748022000
_diffrn_orient_matrix_UB_22 -0.0057246000
_diffrn_orient_matrix_UB_23 0.0259134000
_diffrn_orient_matrix_UB_31 -0.0026062000
_diffrn_orient_matrix_UB_32 -0.0105370000
_diffrn_orient_matrix_UB_33 -0.0665358000
_diffrn_radiation_monochromator mirror
_diffrn_radiation_probe x-ray
_diffrn_radiation_type 'Mo K\a'
_diffrn_radiation_wavelength 0.71073
_diffrn_reflns_av_R_equivalents 0.0301
_diffrn_reflns_av_unetI/netI 0.0615
_diffrn_reflns_Laue_measured_fraction_full 1.000
_diffrn_reflns_Laue_measured_fraction_max 0.837
_diffrn_reflns_limit_h_max 7
_diffrn_reflns_limit_h_min -12
_diffrn_reflns_limit_k_max 26
_diffrn_reflns_limit_k_min -31
_diffrn_reflns_limit_l_max 13
_diffrn_reflns_limit_l_min -13
_diffrn_reflns_number 11701
_diffrn_reflns_point_group_measured_fraction_full 0.817
_diffrn_reflns_point_group_measured_fraction_max 0.642
_diffrn_reflns_theta_full 25.242
_diffrn_reflns_theta_max 29.672
_diffrn_reflns_theta_min 2.129
_diffrn_source 'micro-focus sealed X-ray tube'
_diffrn_source_type 'SuperNova (Mo) X-ray Source'
_exptl_absorpt_coefficient_mu 1.835
_exptl_absorpt_correction_T_max 1.00000
_exptl_absorpt_correction_T_min 0.86369
_exptl_absorpt_correction_type multi-scan
_exptl_absorpt_process_details
;
CrysAlisPro 1.171.38.43f (Rigaku Oxford Diffraction, 2015)
Empirical absorption correction using spherical harmonics,
 implemented in SCALE3 ABSPACK scaling algorithm.
;
_exptl_crystal_colour colourless
_exptl_crystal_colour_primary colourless
_exptl_crystal_density_diffrn 1.443
_exptl_crystal_description block
_exptl_crystal_F_000 984
_exptl_crystal_size_max 0.12
_exptl_crystal_size_mid 0.1
_exptl_crystal_size_min 0.08
_refine_diff_density_max 0.518
_refine_diff_density_min -0.536
_refine_diff_density_rms 0.079
_refine_ls_abs_structure_details
;
 Refined as an inversion twin.
;
_refine_ls_abs_structure_Flack -0.011(9)
_refine_ls_extinction_method none
_refine_ls_goodness_of_fit_ref 1.038
_refine_ls_hydrogen_treatment constr
_refine_ls_matrix_type full
_refine_ls_number_parameters 528
_refine_ls_number_reflns 7934
_refine_ls_number_restraints 1
_refine_ls_restrained_S_all 1.038
_refine_ls_R_factor_all 0.0471
_refine_ls_R_factor_gt 0.0383
_refine_ls_shift/su_max 0.000
_refine_ls_shift/su_mean 0.000
_refine_ls_structure_factor_coef Fsqd
_refine_ls_weighting_details 'w=1/[\s^2^(Fo^2^)+(0.0237P)^2^+0.0964P] where P=(Fo^2^+2Fc^2^)/3'
_refine_ls_weighting_scheme calc
_refine_ls_wR_factor_gt 0.0703
_refine_ls_wR_factor_ref 0.0747
_reflns_Friedel_coverage 0.500
_reflns_Friedel_fraction_full 0.623
_reflns_Friedel_fraction_max 0.438
_reflns_number_gt 7061
_reflns_number_total 7934
_reflns_threshold_expression 'I > 2\s(I)'
_cod_data_source_file d1gc03195c2.cif
_cod_data_source_block se1
_cod_depositor_comments 'Adding full bibliography for 7243855--7243857.cif.'
_cod_database_code 7243857
_shelx_shelxl_version_number 2018/3
_shelx_space_group_comment
;
The symmetry employed for this shelxl refinement is uniquely defined
by the following loop, which should always be used as a source of
symmetry information in preference to the above space-group names.
They are only intended as comments.
;
_reflns_odcompleteness_completeness 99.93
_reflns_odcompleteness_iscentric 1
_reflns_odcompleteness_theta 26.32
_olex2_refinement_description
;
1. Twinned data refinement
 Scales: 1.011(9)
 -0.011(9)
2. Fixed Uiso
 At 1.2 times of:
  All C(H) groups, All C(H,H) groups
 At 1.5 times of:
  All C(H,H,H) groups
3.a Ternary CH refined with riding coordinates:
 C32(H32), C37(H37), C42(H42), C4(H4), C6(H6), C11(H11)
3.b Secondary CH2 refined with riding coordinates:
 C31(H31A,H31B), C33(H33A,H33B), C35(H35A,H35B), C36(H36A,H36B), C41(H41A,
 H41B), C2(H2A,H2B), C3(H3A,H3B), C5(H5A,H5B), C10(H10A,H10B), C18(H18A,H18B)
3.c Aromatic/amide H refined with riding coordinates:
 C26(H26), C27(H27), C28(H28), C29(H29), C30(H30), C44(H44), C45(H45),
 C46(H46), C47(H47), C48(H48), C13(H13), C14(H14), C15(H15), C16(H16), C17(H17),
  C20(H20), C21(H21), C22(H22), C23(H23), C24(H24)
3.d Idealised Me refined as rotating group:
 C39(H39A,H39B,H39C), C40(H40A,H40B,H40C), C8(H8A,H8B,H8C), C9(H9A,H9B,H9C)
;
_olex2_submission_special_instructions 'No special instructions were received'
_oxdiff_exptl_absorpt_empirical_details
;
Empirical correction (ABSPACK) includes:
- Absorption correction using spherical harmonics
- Frame scaling
;
_oxdiff_exptl_absorpt_empirical_full_max 1.160
_oxdiff_exptl_absorpt_empirical_full_min 0.890

loop_
_space_group_symop_operation_xyz
'x, y, z'
'-x, y+1/2, -z'

loop_
_atom_site_label
_atom_site_type_symbol
_atom_site_fract_x
_atom_site_fract_y
_atom_site_fract_z
_atom_site_U_iso_or_equiv
_atom_site_adp_type
_atom_site_occupancy
_atom_site_site_symmetry_order
_atom_site_calc_flag
_atom_site_refinement_flags_posn
_atom_site_refinement_flags_adp
_atom_site_refinement_flags_occupancy
_atom_site_disorder_assembly
_atom_site_disorder_group
Se2 Se -0.00774(4) 0.50647(2) 0.28470(4) 0.02013(11) Uani 1 1 d . . . . .
S2 S 0.30873(12) 0.37060(5) 0.15315(11) 0.0191(3) Uani 1 1 d . . . . .
O3 O 0.1999(4) 0.32743(16) 0.1062(3) 0.0311(9) Uani 1 1 d . . . . .
O4 O 0.2959(4) 0.42006(16) 0.0644(3) 0.0307(9) Uani 1 1 d . . . . .
N2 N 0.3227(4) 0.38887(15) 0.3151(3) 0.0133(8) Uani 1 1 d . . . . .
C25 C 0.0093(5) 0.5868(2) 0.2542(4) 0.0158(10) Uani 1 1 d . . . . .
C26 C 0.1381(5) 0.6138(2) 0.2650(5) 0.0176(10) Uani 1 1 d . . . . .
H26 H 0.222061 0.592212 0.286160 0.021 Uiso 1 1 calc R U . . .
C27 C 0.1423(5) 0.6723(2) 0.2445(5) 0.0220(11) Uani 1 1 d . . . . .
H27 H 0.229205 0.690005 0.252037 0.026 Uiso 1 1 calc R U . . .
C28 C 0.0183(5) 0.7051(2) 0.2128(5) 0.0256(11) Uani 1 1 d . . . . .
H28 H 0.021565 0.744585 0.198099 0.031 Uiso 1 1 calc R U . . .
C29 C -0.1096(5) 0.6787(2) 0.2032(5) 0.0247(11) Uani 1 1 d . . . . .
H29 H -0.192996 0.700671 0.182528 0.030 Uiso 1 1 calc R U . . .
C30 C -0.1159(5) 0.6198(2) 0.2239(5) 0.0211(11) Uani 1 1 d . . . . .
H30 H -0.202783 0.602378 0.217600 0.025 Uiso 1 1 calc R U . . .
C31 C 0.1885(5) 0.48125(18) 0.3145(5) 0.0167(10) Uani 1 1 d . . . . .
H31A H 0.217707 0.491627 0.234783 0.020 Uiso 1 1 calc R U . . .
H31B H 0.253412 0.499597 0.397091 0.020 Uiso 1 1 calc R U . . .
C32 C 0.1930(5) 0.4158(2) 0.3331(4) 0.0152(10) Uani 1 1 d . . . . .
H32 H 0.110415 0.400436 0.258492 0.018 Uiso 1 1 calc R U . . .
C33 C 0.4869(5) 0.3437(2) 0.1981(5) 0.0209(11) Uani 1 1 d . . . . .
H33A H 0.489157 0.302514 0.215526 0.025 Uiso 1 1 calc R U . . .
H33B H 0.526895 0.351103 0.123913 0.025 Uiso 1 1 calc R U . . .
C34 C 0.5699(5) 0.3764(2) 0.3307(4) 0.0147(10) Uani 1 1 d . . . . .
C35 C 0.6942(5) 0.4156(2) 0.3286(5) 0.0240(11) Uani 1 1 d . . . . .
H35A H 0.659713 0.449865 0.272663 0.029 Uiso 1 1 calc R U . . .
H35B H 0.761704 0.395540 0.293336 0.029 Uiso 1 1 calc R U . . .
C36 C 0.7625(5) 0.4308(2) 0.4862(5) 0.0288(12) Uani 1 1 d . . . . .
H36A H 0.863883 0.421162 0.519569 0.035 Uiso 1 1 calc R U . . .
H36B H 0.751394 0.471481 0.502398 0.035 Uiso 1 1 calc R U . . .
C37 C 0.6781(5) 0.3935(2) 0.5586(5) 0.0208(11) Uani 1 1 d . . . . .
H37 H 0.730586 0.384997 0.656927 0.025 Uiso 1 1 calc R U . . .
C38 C 0.6387(5) 0.3396(2) 0.4645(4) 0.0172(10) Uani 1 1 d . . . . .
C39 C 0.5372(5) 0.2969(2) 0.5009(5) 0.0221(11) Uani 1 1 d . . . . .
H39A H 0.583569 0.281229 0.592345 0.033 Uiso 1 1 calc R U . . .
H39B H 0.513589 0.266276 0.433467 0.033 Uiso 1 1 calc R U . . .
H39C H 0.451054 0.316576 0.499726 0.033 Uiso 1 1 calc R U . . .
C40 C 0.7684(5) 0.3048(2) 0.4567(5) 0.0292(12) Uani 1 1 d . . . . .
H40A H 0.842407 0.330786 0.451344 0.044 Uiso 1 1 calc R U . . .
H40B H 0.739809 0.280693 0.375218 0.044 Uiso 1 1 calc R U . . .
H40C H 0.804304 0.281271 0.538788 0.044 Uiso 1 1 calc R U . . .
C41 C 0.5304(5) 0.4212(2) 0.5341(5) 0.0208(10) Uani 1 1 d . . . . .
H41A H 0.539188 0.461066 0.565099 0.025 Uiso 1 1 calc R U . . .
H41B H 0.474393 0.399993 0.580898 0.025 Uiso 1 1 calc R U . . .
C42 C 0.4643(4) 0.41673(19) 0.3733(4) 0.0141(9) Uani 1 1 d . . . . .
H42 H 0.462481 0.454854 0.330921 0.017 Uiso 1 1 calc R U . . .
C43 C 0.1790(4) 0.3941(2) 0.4707(5) 0.0162(10) Uani 1 1 d . . . . .
C44 C 0.1603(5) 0.3353(2) 0.4835(5) 0.0223(11) Uani 1 1 d . . . . .
H44 H 0.153648 0.311080 0.408374 0.027 Uiso 1 1 calc R U . . .
C45 C 0.1513(5) 0.3123(2) 0.6055(5) 0.0272(12) Uani 1 1 d . . . . .
H45 H 0.139528 0.272777 0.612459 0.033 Uiso 1 1 calc R U . . .
C46 C 0.1596(5) 0.3475(2) 0.7178(5) 0.0269(12) Uani 1 1 d . . . . .
H46 H 0.154083 0.331921 0.800556 0.032 Uiso 1 1 calc R U . . .
C47 C 0.1764(5) 0.4063(2) 0.7058(5) 0.0239(11) Uani 1 1 d . . . . .
H47 H 0.181042 0.430394 0.780676 0.029 Uiso 1 1 calc R U . . .
C48 C 0.1862(5) 0.4297(2) 0.5831(5) 0.0184(10) Uani 1 1 d . . . . .
H48 H 0.197648 0.469230 0.576020 0.022 Uiso 1 1 calc R U . . .
Se1 Se 0.68027(4) 0.50823(2) 0.98167(4) 0.02215(11) Uani 1 1 d . . . . .
S1 S 0.31596(12) 0.62791(5) 0.66664(12) 0.0201(3) Uani 1 1 d . . . . .
O1 O 0.4119(4) 0.67560(16) 0.6801(4) 0.0333(9) Uani 1 1 d . . . . .
O2 O 0.3395(4) 0.57847(17) 0.5903(3) 0.0310(9) Uani 1 1 d . . . . .
N1 N 0.3136(4) 0.60976(16) 0.8254(4) 0.0171(8) Uani 1 1 d . . . . .
C1 C 0.0607(5) 0.61302(19) 0.6928(4) 0.0168(10) Uani 1 1 d . . . . .
C2 C -0.0560(5) 0.5691(2) 0.6246(5) 0.0240(11) Uani 1 1 d . . . . .
H2A H -0.016753 0.535266 0.593813 0.029 Uiso 1 1 calc R U . . .
H2B H -0.130549 0.585659 0.545728 0.029 Uiso 1 1 calc R U . . .
C3 C -0.1136(5) 0.5546(2) 0.7471(5) 0.0280(12) Uani 1 1 d . . . . .
H3A H -0.216104 0.561485 0.720450 0.034 Uiso 1 1 calc R U . . .
H3B H -0.094251 0.514700 0.775832 0.034 Uiso 1 1 calc R U . . .
C4 C -0.0307(5) 0.5956(2) 0.8640(5) 0.0226(11) Uani 1 1 d . . . . .
H4 H -0.079227 0.603638 0.932620 0.027 Uiso 1 1 calc R U . . .
C5 C 0.1224(5) 0.5733(2) 0.9283(5) 0.0215(11) Uani 1 1 d . . . . .
H5A H 0.123656 0.533835 0.960405 0.026 Uiso 1 1 calc R U . . .
H5B H 0.177619 0.597354 1.005570 0.026 Uiso 1 1 calc R U . . .
C6 C 0.1793(5) 0.5775(2) 0.8035(4) 0.0165(10) Uani 1 1 d . . . . .
H6 H 0.187121 0.538958 0.767102 0.020 Uiso 1 1 calc R U . . .
C7 C -0.0091(5) 0.6494(2) 0.7830(5) 0.0196(10) Uani 1 1 d . . . . .
C8 C -0.1487(5) 0.6788(2) 0.6963(5) 0.0320(13) Uani 1 1 d . . . . .
H8A H -0.130505 0.703001 0.626875 0.048 Uiso 1 1 calc R U . . .
H8B H -0.184614 0.701929 0.756502 0.048 Uiso 1 1 calc R U . . .
H8C H -0.218578 0.650104 0.651298 0.048 Uiso 1 1 calc R U . . .
C9 C 0.0868(5) 0.6967(2) 0.8715(5) 0.0262(12) Uani 1 1 d . . . . .
H9A H 0.175751 0.680131 0.928783 0.039 Uiso 1 1 calc R U . . .
H9B H 0.038911 0.714377 0.930033 0.039 Uiso 1 1 calc R U . . .
H9C H 0.105643 0.725309 0.811079 0.039 Uiso 1 1 calc R U . . .
C10 C 0.1312(5) 0.6467(2) 0.6024(4) 0.0189(10) Uani 1 1 d . . . . .
H10A H 0.118689 0.687816 0.610998 0.023 Uiso 1 1 calc R U . . .
H10B H 0.089586 0.635861 0.504826 0.023 Uiso 1 1 calc R U . . .
C11 C 0.4547(5) 0.5875(2) 0.9175(5) 0.0179(10) Uani 1 1 d . . . . .
H11 H 0.528668 0.607677 0.889920 0.021 Uiso 1 1 calc R U . . .
C12 C 0.4759(5) 0.6049(2) 1.0683(5) 0.0176(10) Uani 1 1 d . . . . .
C13 C 0.4809(5) 0.5661(2) 1.1737(5) 0.0176(10) Uani 1 1 d . . . . .
H13 H 0.465932 0.527113 1.152734 0.021 Uiso 1 1 calc R U . . .
C14 C 0.5076(5) 0.5846(2) 1.3093(5) 0.0228(11) Uani 1 1 d . . . . .
H14 H 0.509782 0.557993 1.378724 0.027 Uiso 1 1 calc R U . . .
C15 C 0.5312(5) 0.6420(2) 1.3427(5) 0.0236(12) Uani 1 1 d . . . . .
H15 H 0.550141 0.654072 1.434604 0.028 Uiso 1 1 calc R U . . .
C16 C 0.5266(5) 0.6815(2) 1.2397(5) 0.0246(12) Uani 1 1 d . . . . .
H16 H 0.541431 0.720422 1.261525 0.029 Uiso 1 1 calc R U . . .
C17 C 0.4995(5) 0.6628(2) 1.1022(5) 0.0219(11) Uani 1 1 d . . . . .
H17 H 0.497373 0.689405 1.032846 0.026 Uiso 1 1 calc R U . . .
C18 C 0.4746(5) 0.52381(19) 0.8966(5) 0.0197(10) Uani 1 1 d . . . . .
H18A H 0.443117 0.514462 0.797727 0.024 Uiso 1 1 calc R U . . .
H18B H 0.419422 0.500978 0.941378 0.024 Uiso 1 1 calc R U . . .
C19 C 0.6863(5) 0.4280(2) 0.9445(4) 0.0176(10) Uani 1 1 d . . . . .
C20 C 0.5646(5) 0.3943(2) 0.8910(5) 0.0178(10) Uani 1 1 d . . . . .
H20 H 0.474173 0.411186 0.867803 0.021 Uiso 1 1 calc R U . . .
C21 C 0.5765(5) 0.3361(2) 0.8718(5) 0.0255(11) Uani 1 1 d . . . . .
H21 H 0.493991 0.314169 0.833164 0.031 Uiso 1 1 calc R U . . .
C22 C 0.7099(6) 0.3098(2) 0.9094(5) 0.0259(12) Uani 1 1 d . . . . .
H22 H 0.717404 0.270127 0.899697 0.031 Uiso 1 1 calc R U . . .
C23 C 0.8325(6) 0.3436(2) 0.9620(5) 0.0298(12) Uani 1 1 d . . . . .
H23 H 0.922837 0.326582 0.986000 0.036 Uiso 1 1 calc R U . . .
C24 C 0.8206(5) 0.4021(2) 0.9786(5) 0.0238(11) Uani 1 1 d . . . . .
H24 H 0.903020 0.424491 1.012933 0.029 Uiso 1 1 calc R U . . .

loop_
_atom_site_aniso_label
_atom_site_aniso_U_11
_atom_site_aniso_U_22
_atom_site_aniso_U_33
_atom_site_aniso_U_23
_atom_site_aniso_U_13
_atom_site_aniso_U_12
Se2 0.0149(2) 0.0171(2) 0.0280(2) 0.0025(3) 0.00657(17) 0.0027(2)
S2 0.0180(6) 0.0259(7) 0.0126(5) -0.0027(5) 0.0037(4) 0.0022(5)
O3 0.0241(19) 0.038(2) 0.027(2) -0.0139(17) 0.0028(15) -0.0041(16)
O4 0.042(2) 0.036(2) 0.0170(18) 0.0073(17) 0.0126(16) 0.0114(18)
N2 0.0111(17) 0.0170(19) 0.0117(18) 0.0007(15) 0.0036(14) 0.0020(15)
C25 0.019(2) 0.017(2) 0.012(2) 0.001(2) 0.0067(18) 0.001(2)
C26 0.018(2) 0.022(3) 0.014(2) 0.002(2) 0.0066(18) 0.005(2)
C27 0.023(3) 0.025(3) 0.021(3) -0.001(2) 0.011(2) -0.001(2)
C28 0.031(3) 0.021(3) 0.027(3) 0.001(2) 0.012(2) 0.001(2)
C29 0.025(3) 0.018(3) 0.030(3) -0.005(2) 0.008(2) 0.007(2)
C30 0.019(2) 0.021(3) 0.022(3) -0.006(2) 0.0048(19) 0.001(2)
C31 0.016(2) 0.017(2) 0.020(2) 0.0022(19) 0.0091(19) 0.0049(18)
C32 0.014(2) 0.017(2) 0.015(2) -0.004(2) 0.0043(17) -0.0026(19)
C33 0.021(3) 0.027(3) 0.018(2) 0.000(2) 0.010(2) 0.008(2)
C34 0.013(2) 0.020(2) 0.013(2) 0.000(2) 0.0066(17) 0.0003(19)
C35 0.021(3) 0.026(3) 0.027(3) 0.006(2) 0.010(2) 0.002(2)
C36 0.018(3) 0.026(3) 0.039(3) 0.001(3) 0.006(2) -0.007(2)
C37 0.015(2) 0.027(3) 0.018(2) 0.006(2) 0.0017(18) 0.003(2)
C38 0.017(2) 0.016(2) 0.018(2) 0.008(2) 0.0052(18) 0.004(2)
C39 0.027(3) 0.016(3) 0.026(3) 0.006(2) 0.013(2) 0.006(2)
C40 0.022(3) 0.031(3) 0.035(3) 0.010(3) 0.009(2) 0.009(2)
C41 0.017(2) 0.025(3) 0.018(2) -0.002(2) 0.0031(19) 0.000(2)
C42 0.015(2) 0.013(2) 0.014(2) 0.0022(19) 0.0042(17) -0.0003(18)
C43 0.007(2) 0.022(3) 0.018(2) 0.003(2) 0.0030(17) 0.0021(19)
C44 0.023(3) 0.022(3) 0.022(3) -0.001(2) 0.008(2) -0.003(2)
C45 0.027(3) 0.023(3) 0.032(3) 0.008(2) 0.012(2) -0.004(2)
C46 0.021(3) 0.041(3) 0.020(3) 0.010(2) 0.008(2) -0.006(2)
C47 0.021(3) 0.034(3) 0.017(2) -0.004(2) 0.008(2) 0.002(2)
C48 0.013(2) 0.021(2) 0.020(2) 0.001(2) 0.0035(18) 0.0025(19)
Se1 0.0190(2) 0.0168(2) 0.0315(2) 0.0009(3) 0.00935(18) 0.0044(3)
S1 0.0200(6) 0.0252(7) 0.0166(6) 0.0057(5) 0.0080(5) 0.0011(5)
O1 0.028(2) 0.038(2) 0.033(2) 0.0182(18) 0.0091(16) -0.0043(17)
O2 0.039(2) 0.040(2) 0.0182(18) 0.0032(17) 0.0150(15) 0.0140(17)
N1 0.020(2) 0.019(2) 0.0127(19) 0.0047(16) 0.0061(15) 0.0043(16)
C1 0.018(2) 0.018(2) 0.013(2) 0.0009(19) 0.0026(18) -0.0008(19)
C2 0.023(3) 0.028(3) 0.021(3) -0.006(2) 0.0067(19) -0.005(2)
C3 0.030(3) 0.029(3) 0.028(3) -0.003(2) 0.014(2) -0.009(2)
C4 0.018(2) 0.034(3) 0.019(3) 0.000(2) 0.0103(19) 0.001(2)
C5 0.027(3) 0.026(3) 0.015(2) 0.005(2) 0.0115(19) -0.001(2)
C6 0.019(2) 0.016(2) 0.016(2) 0.001(2) 0.0070(18) 0.0039(19)
C7 0.024(3) 0.018(3) 0.016(2) -0.004(2) 0.0058(19) 0.003(2)
C8 0.030(3) 0.035(3) 0.030(3) -0.005(3) 0.008(2) 0.014(2)
C9 0.033(3) 0.023(3) 0.023(3) -0.005(2) 0.009(2) 0.004(2)
C10 0.022(2) 0.019(2) 0.014(2) 0.001(2) 0.0042(19) -0.001(2)
C11 0.015(2) 0.021(3) 0.018(2) 0.004(2) 0.0065(18) 0.005(2)
C12 0.011(2) 0.023(3) 0.019(2) -0.001(2) 0.0049(18) 0.0040(19)
C13 0.016(2) 0.017(2) 0.020(2) -0.001(2) 0.0065(18) 0.0013(19)
C14 0.019(2) 0.030(3) 0.018(3) 0.004(2) 0.005(2) 0.003(2)
C15 0.020(3) 0.030(3) 0.019(3) -0.005(2) 0.005(2) 0.003(2)
C16 0.021(3) 0.020(3) 0.028(3) -0.010(2) 0.001(2) 0.002(2)
C17 0.017(2) 0.020(3) 0.025(3) 0.009(2) 0.001(2) 0.006(2)
C18 0.020(2) 0.019(3) 0.017(2) 0.0021(19) 0.0025(18) 0.0019(18)
C19 0.022(2) 0.020(3) 0.012(2) 0.000(2) 0.0070(19) 0.005(2)
C20 0.019(2) 0.020(3) 0.015(2) 0.001(2) 0.0070(18) 0.006(2)
C21 0.027(3) 0.026(3) 0.022(3) -0.005(2) 0.006(2) -0.002(2)
C22 0.040(3) 0.017(3) 0.020(3) -0.001(2) 0.008(2) 0.004(2)
C23 0.031(3) 0.029(3) 0.024(3) -0.006(2) 0.001(2) 0.013(2)
C24 0.020(2) 0.025(3) 0.023(3) -0.005(2) 0.002(2) 0.002(2)

loop_
_atom_type_symbol
_atom_type_description
_atom_type_scat_dispersion_real
_atom_type_scat_dispersion_imag
_atom_type_scat_source
C C 0.0033 0.0016 'International Tables Vol C Tables 4.2.6.8 and 6.1.1.4'
H H 0.0000 0.0000 'International Tables Vol C Tables 4.2.6.8 and 6.1.1.4'
N N 0.0061 0.0033 'International Tables Vol C Tables 4.2.6.8 and 6.1.1.4'
O O 0.0106 0.0060 'International Tables Vol C Tables 4.2.6.8 and 6.1.1.4'
S S 0.1246 0.1234 'International Tables Vol C Tables 4.2.6.8 and 6.1.1.4'
Se Se -0.0929 2.2259 'International Tables Vol C Tables 4.2.6.8 and 6.1.1.4'

loop_
_geom_angle_atom_site_label_1
_geom_angle_atom_site_label_2
_geom_angle_atom_site_label_3
_geom_angle
_geom_angle_site_symmetry_1
_geom_angle_site_symmetry_3
_geom_angle_publ_flag
C25 Se2 C31 100.59(19) . . ?
O3 S2 O4 116.6(2) . . ?
O3 S2 N2 108.7(2) . . ?
O3 S2 C33 114.2(2) . . ?
O4 S2 N2 112.1(2) . . ?
O4 S2 C33 108.6(2) . . ?
N2 S2 C33 94.53(19) . . ?
C32 N2 S2 115.6(3) . . ?
C42 N2 S2 105.7(3) . . ?
C42 N2 C32 120.3(4) . . ?
C26 C25 Se2 123.7(3) . . ?
C26 C25 C30 119.3(5) . . ?
C30 C25 Se2 117.0(4) . . ?
C25 C26 H26 119.8 . . ?
C27 C26 C25 120.3(4) . . ?
C27 C26 H26 119.8 . . ?
C26 C27 H27 119.7 . . ?
C26 C27 C28 120.6(5) . . ?
C28 C27 H27 119.7 . . ?
C27 C28 H28 120.3 . . ?
C29 C28 C27 119.4(5) . . ?
C29 C28 H28 120.3 . . ?
C28 C29 H29 119.6 . . ?
C28 C29 C30 120.8(5) . . ?
C30 C29 H29 119.6 . . ?
C25 C30 H30 120.2 . . ?
C29 C30 C25 119.6(5) . . ?
C29 C30 H30 120.2 . . ?
Se2 C31 H31A 110.2 . . ?
Se2 C31 H31B 110.2 . . ?
H31A C31 H31B 108.5 . . ?
C32 C31 Se2 107.8(3) . . ?
C32 C31 H31A 110.2 . . ?
C32 C31 H31B 110.2 . . ?
N2 C32 C31 113.3(4) . . ?
N2 C32 H32 106.4 . . ?
N2 C32 C43 108.0(3) . . ?
C31 C32 H32 106.4 . . ?
C31 C32 C43 115.7(4) . . ?
C43 C32 H32 106.4 . . ?
S2 C33 H33A 110.8 . . ?
S2 C33 H33B 110.8 . . ?
H33A C33 H33B 108.9 . . ?
C34 C33 S2 104.7(3) . . ?
C34 C33 H33A 110.8 . . ?
C34 C33 H33B 110.8 . . ?
C33 C34 C35 119.1(4) . . ?
C33 C34 C38 116.7(4) . . ?
C33 C34 C42 109.0(3) . . ?
C35 C34 C38 102.4(3) . . ?
C35 C34 C42 104.7(4) . . ?
C38 C34 C42 103.3(3) . . ?
C34 C35 H35A 111.4 . . ?
C34 C35 H35B 111.4 . . ?
C34 C35 C36 101.7(4) . . ?
H35A C35 H35B 109.3 . . ?
C36 C35 H35A 111.4 . . ?
C36 C35 H35B 111.4 . . ?
C35 C36 H36A 111.0 . . ?
C35 C36 H36B 111.0 . . ?
H36A C36 H36B 109.0 . . ?
C37 C36 C35 103.9(4) . . ?
C37 C36 H36A 111.0 . . ?
C37 C36 H36B 111.0 . . ?
C36 C37 H37 114.0 . . ?
C36 C37 C38 103.2(4) . . ?
C38 C37 H37 114.0 . . ?
C41 C37 C36 108.5(4) . . ?
C41 C37 H37 114.0 . . ?
C41 C37 C38 101.9(3) . . ?
C37 C38 C34 92.5(3) . . ?
C39 C38 C34 115.4(4) . . ?
C39 C38 C37 115.3(4) . . ?
C40 C38 C34 112.2(4) . . ?
C40 C38 C37 114.3(4) . . ?
C40 C38 C39 107.0(4) . . ?
C38 C39 H39A 109.5 . . ?
C38 C39 H39B 109.5 . . ?
C38 C39 H39C 109.5 . . ?
H39A C39 H39B 109.5 . . ?
H39A C39 H39C 109.5 . . ?
H39B C39 H39C 109.5 . . ?
C38 C40 H40A 109.5 . . ?
C38 C40 H40B 109.5 . . ?
C38 C40 H40C 109.5 . . ?
H40A C40 H40B 109.5 . . ?
H40A C40 H40C 109.5 . . ?
H40B C40 H40C 109.5 . . ?
C37 C41 H41A 111.5 . . ?
C37 C41 H41B 111.5 . . ?
C37 C41 C42 101.2(4) . . ?
H41A C41 H41B 109.4 . . ?
C42 C41 H41A 111.5 . . ?
C42 C41 H41B 111.5 . . ?
N2 C42 C34 104.8(3) . . ?
N2 C42 C41 118.0(4) . . ?
N2 C42 H42 109.9 . . ?
C34 C42 H42 109.9 . . ?
C41 C42 C34 103.9(3) . . ?
C41 C42 H42 109.9 . . ?
C44 C43 C32 117.6(4) . . ?
C48 C43 C32 123.6(4) . . ?
C48 C43 C44 118.7(4) . . ?
C43 C44 H44 119.5 . . ?
C45 C44 C43 121.0(5) . . ?
C45 C44 H44 119.5 . . ?
C44 C45 H45 119.8 . . ?
C44 C45 C46 120.4(5) . . ?
C46 C45 H45 119.8 . . ?
C45 C46 H46 120.4 . . ?
C45 C46 C47 119.2(5) . . ?
C47 C46 H46 120.4 . . ?
C46 C47 H47 119.7 . . ?
C46 C47 C48 120.6(5) . . ?
C48 C47 H47 119.7 . . ?
C43 C48 H48 120.0 . . ?
C47 C48 C43 120.1(5) . . ?
C47 C48 H48 120.0 . . ?
C19 Se1 C18 100.83(19) . . ?
O1 S1 O2 116.7(2) . . ?
O1 S1 N1 108.6(2) . . ?
O1 S1 C10 114.3(2) . . ?
O2 S1 N1 111.7(2) . . ?
O2 S1 C10 108.8(2) . . ?
N1 S1 C10 94.6(2) . . ?
C6 N1 S1 106.0(3) . . ?
C6 N1 C11 121.8(4) . . ?
C11 N1 S1 112.8(3) . . ?
C2 C1 C6 104.5(4) . . ?
C2 C1 C7 102.5(4) . . ?
C2 C1 C10 119.5(4) . . ?
C7 C1 C6 103.5(3) . . ?
C10 C1 C6 108.6(4) . . ?
C10 C1 C7 116.5(4) . . ?
C1 C2 H2A 111.5 . . ?
C1 C2 H2B 111.5 . . ?
C1 C2 C3 101.5(4) . . ?
H2A C2 H2B 109.3 . . ?
C3 C2 H2A 111.5 . . ?
C3 C2 H2B 111.5 . . ?
C2 C3 H3A 111.0 . . ?
C2 C3 H3B 111.0 . . ?
H3A C3 H3B 109.0 . . ?
C4 C3 C2 103.9(4) . . ?
C4 C3 H3A 111.0 . . ?
C4 C3 H3B 111.0 . . ?
C3 C4 H4 113.9 . . ?
C3 C4 C7 102.9(4) . . ?
C5 C4 C3 108.9(4) . . ?
C5 C4 H4 113.9 . . ?
C5 C4 C7 102.3(4) . . ?
C7 C4 H4 113.9 . . ?
C4 C5 H5A 111.5 . . ?
C4 C5 H5B 111.5 . . ?
C4 C5 C6 101.6(4) . . ?
H5A C5 H5B 109.3 . . ?
C6 C5 H5A 111.5 . . ?
C6 C5 H5B 111.5 . . ?
N1 C6 C1 105.4(4) . . ?
N1 C6 C5 117.2(4) . . ?
N1 C6 H6 110.1 . . ?
C1 C6 H6 110.1 . . ?
C5 C6 C1 103.6(4) . . ?
C5 C6 H6 110.1 . . ?
C4 C7 C1 92.1(4) . . ?
C8 C7 C1 113.0(4) . . ?
C8 C7 C4 114.3(4) . . ?
C8 C7 C9 106.4(4) . . ?
C9 C7 C1 115.2(4) . . ?
C9 C7 C4 115.7(4) . . ?
C7 C8 H8A 109.5 . . ?
C7 C8 H8B 109.5 . . ?
C7 C8 H8C 109.5 . . ?
H8A C8 H8B 109.5 . . ?
H8A C8 H8C 109.5 . . ?
H8B C8 H8C 109.5 . . ?
C7 C9 H9A 109.5 . . ?
C7 C9 H9B 109.5 . . ?
C7 C9 H9C 109.5 . . ?
H9A C9 H9B 109.5 . . ?
H9A C9 H9C 109.5 . . ?
H9B C9 H9C 109.5 . . ?
S1 C10 H10A 110.7 . . ?
S1 C10 H10B 110.7 . . ?
C1 C10 S1 105.4(3) . . ?
C1 C10 H10A 110.7 . . ?
C1 C10 H10B 110.7 . . ?
H10A C10 H10B 108.8 . . ?
N1 C11 H11 106.5 . . ?
N1 C11 C12 109.3(4) . . ?
N1 C11 C18 112.8(4) . . ?
C12 C11 H11 106.5 . . ?
C18 C11 H11 106.5 . . ?
C18 C11 C12 114.6(4) . . ?
C13 C12 C11 123.9(4) . . ?
C13 C12 C17 118.5(4) . . ?
C17 C12 C11 117.5(4) . . ?
C12 C13 H13 119.6 . . ?
C14 C13 C12 120.8(5) . . ?
C14 C13 H13 119.6 . . ?
C13 C14 H14 119.7 . . ?
C15 C14 C13 120.6(5) . . ?
C15 C14 H14 119.7 . . ?
C14 C15 H15 120.1 . . ?
C14 C15 C16 119.8(5) . . ?
C16 C15 H15 120.1 . . ?
C15 C16 H16 120.2 . . ?
C15 C16 C17 119.7(5) . . ?
C17 C16 H16 120.2 . . ?
C12 C17 C16 120.6(5) . . ?
C12 C17 H17 119.7 . . ?
C16 C17 H17 119.7 . . ?
Se1 C18 H18A 110.5 . . ?
Se1 C18 H18B 110.5 . . ?
C11 C18 Se1 106.3(3) . . ?
C11 C18 H18A 110.5 . . ?
C11 C18 H18B 110.5 . . ?
H18A C18 H18B 108.7 . . ?
C20 C19 Se1 123.4(3) . . ?
C20 C19 C24 119.0(4) . . ?
C24 C19 Se1 117.5(4) . . ?
C19 C20 H20 119.8 . . ?
C21 C20 C19 120.5(4) . . ?
C21 C20 H20 119.8 . . ?
C20 C21 H21 119.6 . . ?
C20 C21 C22 120.8(5) . . ?
C22 C21 H21 119.6 . . ?
C21 C22 H22 120.5 . . ?
C21 C22 C23 118.9(5) . . ?
C23 C22 H22 120.5 . . ?
C22 C23 H23 119.9 . . ?
C24 C23 C22 120.3(5) . . ?
C24 C23 H23 119.9 . . ?
C19 C24 H24 119.7 . . ?
C23 C24 C19 120.5(5) . . ?
C23 C24 H24 119.7 . . ?

loop_
_geom_bond_atom_site_label_1
_geom_bond_atom_site_label_2
_geom_bond_distance
_geom_bond_site_symmetry_2
_geom_bond_publ_flag
Se2 C25 1.905(5) . ?
Se2 C31 1.946(4) . ?
S2 O3 1.430(4) . ?
S2 O4 1.436(4) . ?
S2 N2 1.653(4) . ?
S2 C33 1.776(5) . ?
N2 C32 1.486(5) . ?
N2 C42 1.475(5) . ?
C25 C26 1.386(6) . ?
C25 C30 1.398(6) . ?
C26 H26 0.9300 . ?
C26 C27 1.376(7) . ?
C27 H27 0.9300 . ?
C27 C28 1.384(7) . ?
C28 H28 0.9300 . ?
C28 C29 1.375(7) . ?
C29 H29 0.9300 . ?
C29 C30 1.387(7) . ?
C30 H30 0.9300 . ?
C31 H31A 0.9700 . ?
C31 H31B 0.9700 . ?
C31 C32 1.528(6) . ?
C32 H32 0.9800 . ?
C32 C43 1.528(6) . ?
C33 H33A 0.9700 . ?
C33 H33B 0.9700 . ?
C33 C34 1.526(7) . ?
C34 C35 1.531(6) . ?
C34 C38 1.557(6) . ?
C34 C42 1.560(6) . ?
C35 H35A 0.9700 . ?
C35 H35B 0.9700 . ?
C35 C36 1.555(7) . ?
C36 H36A 0.9700 . ?
C36 H36B 0.9700 . ?
C36 C37 1.540(7) . ?
C37 H37 0.9800 . ?
C37 C38 1.543(7) . ?
C37 C41 1.535(6) . ?
C38 C39 1.534(6) . ?
C38 C40 1.533(6) . ?
C39 H39A 0.9600 . ?
C39 H39B 0.9600 . ?
C39 H39C 0.9600 . ?
C40 H40A 0.9600 . ?
C40 H40B 0.9600 . ?
C40 H40C 0.9600 . ?
C41 H41A 0.9700 . ?
C41 H41B 0.9700 . ?
C41 C42 1.547(6) . ?
C42 H42 0.9800 . ?
C43 C44 1.388(6) . ?
C43 C48 1.388(6) . ?
C44 H44 0.9300 . ?
C44 C45 1.372(7) . ?
C45 H45 0.9300 . ?
C45 C46 1.379(7) . ?
C46 H46 0.9300 . ?
C46 C47 1.384(7) . ?
C47 H47 0.9300 . ?
C47 C48 1.386(6) . ?
C48 H48 0.9300 . ?
Se1 C18 1.960(4) . ?
Se1 C19 1.902(5) . ?
S1 O1 1.432(4) . ?
S1 O2 1.443(4) . ?
S1 N1 1.668(4) . ?
S1 C10 1.776(5) . ?
N1 C6 1.472(6) . ?
N1 C11 1.491(5) . ?
C1 C2 1.522(6) . ?
C1 C6 1.564(6) . ?
C1 C7 1.557(6) . ?
C1 C10 1.530(6) . ?
C2 H2A 0.9700 . ?
C2 H2B 0.9700 . ?
C2 C3 1.558(7) . ?
C3 H3A 0.9700 . ?
C3 H3B 0.9700 . ?
C3 C4 1.530(7) . ?
C4 H4 0.9800 . ?
C4 C5 1.525(6) . ?
C4 C7 1.544(7) . ?
C5 H5A 0.9700 . ?
C5 H5B 0.9700 . ?
C5 C6 1.542(6) . ?
C6 H6 0.9800 . ?
C7 C8 1.531(6) . ?
C7 C9 1.532(6) . ?
C8 H8A 0.9600 . ?
C8 H8B 0.9600 . ?
C8 H8C 0.9600 . ?
C9 H9A 0.9600 . ?
C9 H9B 0.9600 . ?
C9 H9C 0.9600 . ?
C10 H10A 0.9700 . ?
C10 H10B 0.9700 . ?
C11 H11 0.9800 . ?
C11 C12 1.525(6) . ?
C11 C18 1.513(6) . ?
C12 C13 1.383(6) . ?
C12 C17 1.386(6) . ?
C13 H13 0.9300 . ?
C13 C14 1.378(6) . ?
C14 H14 0.9300 . ?
C14 C15 1.374(7) . ?
C15 H15 0.9300 . ?
C15 C16 1.378(7) . ?
C16 H16 0.9300 . ?
C16 C17 1.397(7) . ?
C17 H17 0.9300 . ?
C18 H18A 0.9700 . ?
C18 H18B 0.9700 . ?
C19 C20 1.386(6) . ?
C19 C24 1.390(6) . ?
C20 H20 0.9300 . ?
C20 C21 1.374(7) . ?
C21 H21 0.9300 . ?
C21 C22 1.385(7) . ?
C22 H22 0.9300 . ?
C22 C23 1.392(7) . ?
C23 H23 0.9300 . ?
C23 C24 1.378(7) . ?
C24 H24 0.9300 . ?

loop_
_geom_torsion_atom_site_label_1
_geom_torsion_atom_site_label_2
_geom_torsion_atom_site_label_3
_geom_torsion_atom_site_label_4
_geom_torsion
_geom_torsion_site_symmetry_1
_geom_torsion_site_symmetry_2
_geom_torsion_site_symmetry_3
_geom_torsion_site_symmetry_4
_geom_torsion_publ_flag
Se2 C25 C26 C27 -178.5(3) . . . . ?
Se2 C25 C30 C29 178.8(4) . . . . ?
Se2 C31 C32 N2 163.0(3) . . . . ?
Se2 C31 C32 C43 -71.6(4) . . . . ?
S2 N2 C32 C31 -88.1(4) . . . . ?
S2 N2 C32 C43 142.5(3) . . . . ?
S2 N2 C42 C34 -45.9(4) . . . . ?
S2 N2 C42 C41 -160.9(3) . . . . ?
S2 C33 C34 C35 -117.6(4) . . . . ?
S2 C33 C34 C38 118.8(4) . . . . ?
S2 C33 C34 C42 2.3(5) . . . . ?
O3 S2 N2 C32 -63.3(4) . . . . ?
O3 S2 N2 C42 160.9(3) . . . . ?
O3 S2 C33 C34 -139.0(3) . . . . ?
O4 S2 N2 C32 67.0(4) . . . . ?
O4 S2 N2 C42 -68.8(3) . . . . ?
O4 S2 C33 C34 89.0(3) . . . . ?
N2 S2 C33 C34 -26.1(4) . . . . ?
N2 C32 C43 C44 -61.7(5) . . . . ?
N2 C32 C43 C48 117.3(4) . . . . ?
C25 C26 C27 C28 -0.1(7) . . . . ?
C26 C25 C30 C29 0.9(7) . . . . ?
C26 C27 C28 C29 0.6(7) . . . . ?
C27 C28 C29 C30 -0.5(7) . . . . ?
C28 C29 C30 C25 -0.3(7) . . . . ?
C30 C25 C26 C27 -0.7(7) . . . . ?
C31 C32 C43 C44 170.2(4) . . . . ?
C31 C32 C43 C48 -10.7(6) . . . . ?
C32 N2 C42 C34 -179.1(3) . . . . ?
C32 N2 C42 C41 65.9(5) . . . . ?
C32 C43 C44 C45 178.0(4) . . . . ?
C32 C43 C48 C47 -178.3(4) . . . . ?
C33 S2 N2 C32 179.2(3) . . . . ?
C33 S2 N2 C42 43.5(3) . . . . ?
C33 C34 C35 C36 -170.6(4) . . . . ?
C33 C34 C38 C37 -170.7(4) . . . . ?
C33 C34 C38 C39 -51.1(5) . . . . ?
C33 C34 C38 C40 71.8(5) . . . . ?
C33 C34 C42 N2 26.4(5) . . . . ?
C33 C34 C42 C41 150.9(4) . . . . ?
C34 C35 C36 C37 5.5(5) . . . . ?
C35 C34 C38 C37 57.5(4) . . . . ?
C35 C34 C38 C39 177.1(4) . . . . ?
C35 C34 C38 C40 -60.0(5) . . . . ?
C35 C34 C42 N2 154.9(3) . . . . ?
C35 C34 C42 C41 -80.7(4) . . . . ?
C35 C36 C37 C38 31.2(5) . . . . ?
C35 C36 C37 C41 -76.3(5) . . . . ?
C36 C37 C38 C34 -53.3(4) . . . . ?
C36 C37 C38 C39 -173.0(4) . . . . ?
C36 C37 C38 C40 62.5(5) . . . . ?
C36 C37 C41 C42 63.4(5) . . . . ?
C37 C41 C42 N2 126.3(4) . . . . ?
C37 C41 C42 C34 10.8(4) . . . . ?
C38 C34 C35 C36 -40.1(5) . . . . ?
C38 C34 C42 N2 -98.3(4) . . . . ?
C38 C34 C42 C41 26.1(4) . . . . ?
C38 C37 C41 C42 -45.0(4) . . . . ?
C41 C37 C38 C34 59.2(4) . . . . ?
C41 C37 C38 C39 -60.5(5) . . . . ?
C41 C37 C38 C40 174.9(4) . . . . ?
C42 N2 C32 C31 40.9(5) . . . . ?
C42 N2 C32 C43 -88.5(4) . . . . ?
C42 C34 C35 C36 67.4(4) . . . . ?
C42 C34 C38 C37 -51.1(4) . . . . ?
C42 C34 C38 C39 68.5(5) . . . . ?
C42 C34 C38 C40 -168.6(4) . . . . ?
C43 C44 C45 C46 0.5(7) . . . . ?
C44 C43 C48 C47 0.7(6) . . . . ?
C44 C45 C46 C47 0.4(7) . . . . ?
C45 C46 C47 C48 -0.7(7) . . . . ?
C46 C47 C48 C43 0.1(7) . . . . ?
C48 C43 C44 C45 -1.1(7) . . . . ?
Se1 C19 C20 C21 -177.3(4) . . . . ?
Se1 C19 C24 C23 176.2(4) . . . . ?
S1 N1 C6 C1 -45.0(4) . . . . ?
S1 N1 C6 C5 -159.5(3) . . . . ?
S1 N1 C11 C12 146.8(3) . . . . ?
S1 N1 C11 C18 -84.5(4) . . . . ?
O1 S1 N1 C6 159.1(3) . . . . ?
O1 S1 N1 C11 -65.2(4) . . . . ?
O1 S1 C10 C1 -136.9(3) . . . . ?
O2 S1 N1 C6 -70.8(3) . . . . ?
O2 S1 N1 C11 64.9(4) . . . . ?
O2 S1 C10 C1 90.7(3) . . . . ?
N1 S1 C10 C1 -24.1(3) . . . . ?
N1 C11 C12 C13 113.7(5) . . . . ?
N1 C11 C12 C17 -70.0(5) . . . . ?
N1 C11 C18 Se1 163.8(3) . . . . ?
C1 C2 C3 C4 4.4(5) . . . . ?
C2 C1 C6 N1 155.6(4) . . . . ?
C2 C1 C6 C5 -80.7(4) . . . . ?
C2 C1 C7 C4 57.7(4) . . . . ?
C2 C1 C7 C8 -59.9(5) . . . . ?
C2 C1 C7 C9 177.5(4) . . . . ?
C2 C1 C10 S1 -118.8(4) . . . . ?
C2 C3 C4 C5 -75.5(5) . . . . ?
C2 C3 C4 C7 32.5(5) . . . . ?
C3 C4 C5 C6 63.5(5) . . . . ?
C3 C4 C7 C1 -54.1(4) . . . . ?
C3 C4 C7 C8 62.5(5) . . . . ?
C3 C4 C7 C9 -173.4(4) . . . . ?
C4 C5 C6 N1 126.3(4) . . . . ?
C4 C5 C6 C1 10.7(5) . . . . ?
C5 C4 C7 C1 58.9(4) . . . . ?
C5 C4 C7 C8 175.4(4) . . . . ?
C5 C4 C7 C9 -60.5(5) . . . . ?
C6 N1 C11 C12 -85.4(5) . . . . ?
C6 N1 C11 C18 43.3(5) . . . . ?
C6 C1 C2 C3 68.1(4) . . . . ?
C6 C1 C7 C4 -50.8(4) . . . . ?
C6 C1 C7 C8 -168.4(4) . . . . ?
C6 C1 C7 C9 69.0(5) . . . . ?
C6 C1 C10 S1 0.8(4) . . . . ?
C7 C1 C2 C3 -39.7(4) . . . . ?
C7 C1 C6 N1 -97.4(4) . . . . ?
C7 C1 C6 C5 26.2(5) . . . . ?
C7 C1 C10 S1 117.2(4) . . . . ?
C7 C4 C5 C6 -44.9(4) . . . . ?
C10 S1 N1 C6 41.6(3) . . . . ?
C10 S1 N1 C11 177.2(3) . . . . ?
C10 C1 C2 C3 -170.3(4) . . . . ?
C10 C1 C6 N1 27.1(5) . . . . ?
C10 C1 C6 C5 150.7(4) . . . . ?
C10 C1 C7 C4 -169.9(4) . . . . ?
C10 C1 C7 C8 72.5(5) . . . . ?
C10 C1 C7 C9 -50.1(5) . . . . ?
C11 N1 C6 C1 -175.7(4) . . . . ?
C11 N1 C6 C5 69.7(5) . . . . ?
C11 C12 C13 C14 176.7(4) . . . . ?
C11 C12 C17 C16 -177.0(4) . . . . ?
C12 C11 C18 Se1 -70.3(4) . . . . ?
C12 C13 C14 C15 -0.5(7) . . . . ?
C13 C12 C17 C16 -0.5(7) . . . . ?
C13 C14 C15 C16 0.7(7) . . . . ?
C14 C15 C16 C17 -0.7(7) . . . . ?
C15 C16 C17 C12 0.6(7) . . . . ?
C17 C12 C13 C14 0.5(6) . . . . ?
C18 C11 C12 C13 -14.0(6) . . . . ?
C18 C11 C12 C17 162.2(4) . . . . ?
C19 C20 C21 C22 1.9(7) . . . . ?
C20 C19 C24 C23 -1.2(7) . . . . ?
C20 C21 C22 C23 -2.5(7) . . . . ?
C21 C22 C23 C24 1.2(8) . . . . ?
C22 C23 C24 C19 0.6(8) . . . . ?
C24 C19 C20 C21 0.0(7) . . . . ?

loop_
_twin_individual_id
_twin_individual_mass_fraction_refined
1 1.011(9)
2 -0.011(9)
